data_4069570
loop_
_publ_author_name
'Dulai, Arminderjit'
'de Bod, Henri\"ette'
'Hanton, Martin J.'
'Smith, David M.'
'Downing, Stephen'
'Mansell, Stephen M.'
'Wass, Duncan F.'

_publ_section_title
;
 C-Substituted Bis(diphenylphosphino)methane-Type Ligands for
 Chromium-Catalyzed Selective Ethylene Oligomerization Reactions
;
_journal_issue 15
_journal_name_full Organometallics
_journal_page_first 4613
_journal_paper_doi 10.1021/om900285e
_journal_volume 28
_journal_year 2009
_chemical_formula_moiety 'C30 H24 Cr O4 P2'
_chemical_formula_sum 'C30 H24 Cr O4 P2'
_chemical_formula_weight 562.43
_chemical_name_systematic
; 
 ? 
;
_space_group_IT_number 61
_symmetry_cell_setting orthorhombic
_symmetry_space_group_name_Hall '-P 2ac 2ab'
_symmetry_space_group_name_H-M 'P b c a'
_atom_sites_solution_hydrogens geom
_atom_sites_solution_primary direct
_atom_sites_solution_secondary difmap
_audit_creation_method SHELXL-97
_cell_angle_alpha 90.00
_cell_angle_beta 90.00
_cell_angle_gamma 90.00
_cell_formula_units_Z 8
_cell_length_a 15.8426(9)
_cell_length_b 16.7783(10)
_cell_length_c 20.2915(12)
_cell_measurement_reflns_used 9794
_cell_measurement_temperature 173(2)
_cell_measurement_theta_max 26.662
_cell_measurement_theta_min 2.384
_cell_volume 5393.7(5)
_computing_cell_refinement SAINT
_computing_data_collection SMART
_computing_data_reduction SAINT
_computing_molecular_graphics SHELXTL
_computing_publication_material SHELXTL
_computing_structure_refinement 'SHELXL-97 (Sheldrick, 1997)'
_computing_structure_solution 'SHELXS-97 (Sheldrick, 1990)'
_diffrn_ambient_temperature 173(2)
_diffrn_detector_area_resol_mean 8.2
_diffrn_measured_fraction_theta_full 0.995
_diffrn_measured_fraction_theta_max 0.995
_diffrn_measurement_device_type 'CCD area detector'
_diffrn_measurement_method 'omega scans'
_diffrn_radiation_monochromator graphite
_diffrn_radiation_source 'fine-focus sealed tube'
_diffrn_radiation_type MoK\a
_diffrn_radiation_wavelength 0.71073
_diffrn_reflns_av_R_equivalents 0.0932
_diffrn_reflns_av_sigmaI/netI 0.0530
_diffrn_reflns_limit_h_max 20
_diffrn_reflns_limit_h_min -20
_diffrn_reflns_limit_k_max 21
_diffrn_reflns_limit_k_min -21
_diffrn_reflns_limit_l_max 26
_diffrn_reflns_limit_l_min -26
_diffrn_reflns_number 55001
_diffrn_reflns_theta_full 27.60
_diffrn_reflns_theta_max 27.60
_diffrn_reflns_theta_min 2.01
_diffrn_standards_number 0
_exptl_absorpt_coefficient_mu 0.577
_exptl_absorpt_correction_T_max 0.89
_exptl_absorpt_correction_T_min 0.64954
_exptl_absorpt_correction_type multi-scan
_exptl_absorpt_process_details SADABS
_exptl_crystal_colour Yellow
_exptl_crystal_density_diffrn 1.385
_exptl_crystal_density_method 'not measured'
_exptl_crystal_description 'Rectangular prism'
_exptl_crystal_F_000 2320
_exptl_crystal_size_max 0.60
_exptl_crystal_size_mid 0.20
_exptl_crystal_size_min 0.20
_refine_diff_density_max 0.330
_refine_diff_density_min -0.391
_refine_diff_density_rms 0.063
_refine_ls_extinction_method none
_refine_ls_goodness_of_fit_ref 0.970
_refine_ls_hydrogen_treatment mixed
_refine_ls_matrix_type full
_refine_ls_number_parameters 339
_refine_ls_number_reflns 6227
_refine_ls_number_restraints 0
_refine_ls_restrained_S_all 0.970
_refine_ls_R_factor_all 0.0840
_refine_ls_R_factor_gt 0.0453
_refine_ls_shift/su_max 0.001
_refine_ls_shift/su_mean 0.000
_refine_ls_structure_factor_coef Fsqd
_refine_ls_weighting_details 'calc w=1/[\s^2^(Fo^2^)+(0.0342P)^2^+5.6940P] where P=(Fo^2^+2Fc^2^)/3'
_refine_ls_weighting_scheme calc
_refine_ls_wR_factor_gt 0.0849
_refine_ls_wR_factor_ref 0.0973
_reflns_number_gt 4244
_reflns_number_total 6227
_reflns_threshold_expression >2sigma(I)
_cod_data_source_file om900285e_si_001.cif
_cod_data_source_block md18bmsad
_cod_depositor_comments
;
The following automatic conversions were performed:

'_symmetry_cell_setting' value 'Orthorhombic' changed to
'orthorhombic' according to
/home/saulius/struct/CIF-dictionaries/cif_core.dic dictionary named
'cif_core.dic' version 2.4.2 from 2011-04-26.

Automatic conversion script
Id: cif_fix_values 1715 2011-07-08 13:25:40Z adriana 
;
_cod_original_sg_symbol_H-M 'P bca'
_cod_database_code 4069570

loop_
_symmetry_equiv_pos_as_xyz
'x, y, z'
'-x+1/2, -y, z+1/2'
'-x, y+1/2, -z+1/2'
'x+1/2, -y+1/2, -z'
'-x, -y, -z'
'x-1/2, y, -z-1/2'
'x, -y-1/2, z-1/2'
'-x-1/2, y-1/2, z'

loop_
_atom_site_label
_atom_site_type_symbol
_atom_site_fract_x
_atom_site_fract_y
_atom_site_fract_z
_atom_site_U_iso_or_equiv
_atom_site_adp_type
_atom_site_occupancy
_atom_site_symmetry_multiplicity
_atom_site_calc_flag
_atom_site_refinement_flags
Cr1 Cr 0.67364(2) 0.06274(2) 0.275724(19) 0.01902(10) Uani 1 1 d .
P1 P 0.73833(4) 0.16237(4) 0.34039(3) 0.01859(14) Uani 1 1 d .
P2 P 0.73885(4) 0.15673(4) 0.20630(3) 0.01902(14) Uani 1 1 d .
C1 C 0.80681(15) 0.13177(15) 0.40734(12) 0.0218(5) Uani 1 1 d .
C2 C 0.89413(16) 0.12894(15) 0.40397(13) 0.0254(6) Uani 1 1 d .
H2 H 0.9221 0.1456 0.3649 0.030 Uiso 1 1 calc R
C3 C 0.94065(17) 0.10205(17) 0.45714(13) 0.0311(6) Uani 1 1 d .
H3 H 1.0005 0.1000 0.4543 0.037 Uiso 1 1 calc R
C4 C 0.90117(18) 0.07837(16) 0.51373(13) 0.0318(6) Uani 1 1 d .
H4 H 0.9336 0.0600 0.5501 0.038 Uiso 1 1 calc R
C5 C 0.81445(18) 0.08108(18) 0.51811(13) 0.0355(7) Uani 1 1 d .
H5 H 0.7870 0.0648 0.5575 0.043 Uiso 1 1 calc R
C6 C 0.76759(17) 0.10746(18) 0.46534(13) 0.0324(7) Uani 1 1 d .
H6 H 0.7078 0.1091 0.4685 0.039 Uiso 1 1 calc R
C7 C 0.68863(15) 0.24898(15) 0.37735(12) 0.0218(5) Uani 1 1 d .
C8 C 0.73669(17) 0.30430(16) 0.41151(13) 0.0308(6) Uani 1 1 d .
H8 H 0.7952 0.2948 0.4180 0.037 Uiso 1 1 calc R
C9 C 0.70056(19) 0.37292(17) 0.43615(14) 0.0354(7) Uani 1 1 d .
H9 H 0.7341 0.4106 0.4593 0.042 Uiso 1 1 calc R
C10 C 0.6157(2) 0.38655(18) 0.42709(14) 0.0386(7) Uani 1 1 d .
H10 H 0.5909 0.4343 0.4431 0.046 Uiso 1 1 calc R
C11 C 0.56666(18) 0.33118(18) 0.39495(14) 0.0380(7) Uani 1 1 d .
H11 H 0.5079 0.3403 0.3896 0.046 Uiso 1 1 calc R
C12 C 0.60258(16) 0.26252(17) 0.37052(13) 0.0291(6) Uani 1 1 d .
H12 H 0.5683 0.2242 0.3489 0.035 Uiso 1 1 calc R
C13 C 0.81260(15) 0.13511(15) 0.13997(12) 0.0224(5) Uani 1 1 d .
C14 C 0.83569(18) 0.05743(17) 0.12711(13) 0.0328(6) Uani 1 1 d .
H14 H 0.8108 0.0151 0.1514 0.039 Uiso 1 1 calc R
C15 C 0.8952(2) 0.0408(2) 0.07884(15) 0.0470(8) Uani 1 1 d .
H15 H 0.9114 -0.0127 0.0703 0.056 Uiso 1 1 calc R
C16 C 0.9305(2) 0.1017(2) 0.04364(15) 0.0460(8) Uani 1 1 d .
H16 H 0.9714 0.0902 0.0108 0.055 Uiso 1 1 calc R
C17 C 0.90759(18) 0.1789(2) 0.05518(14) 0.0399(8) Uani 1 1 d .
H17 H 0.9323 0.2208 0.0303 0.048 Uiso 1 1 calc R
C18 C 0.84860(17) 0.19606(17) 0.10298(13) 0.0327(6) Uani 1 1 d .
H18 H 0.8324 0.2498 0.1107 0.039 Uiso 1 1 calc R
C19 C 0.67135(15) 0.23179(15) 0.16908(12) 0.0225(5) Uani 1 1 d .
C20 C 0.64359(17) 0.21898(16) 0.10485(13) 0.0305(6) Uani 1 1 d .
H20 H 0.6666 0.1764 0.0797 0.037 Uiso 1 1 calc R
C21 C 0.58281(18) 0.26768(18) 0.07748(15) 0.0388(7) Uani 1 1 d .
H21 H 0.5645 0.2587 0.0335 0.047 Uiso 1 1 calc R
C22 C 0.54860(18) 0.32909(18) 0.11339(15) 0.0385(7) Uani 1 1 d .
H22 H 0.5061 0.3619 0.0945 0.046 Uiso 1 1 calc R
C23 C 0.57601(18) 0.34301(17) 0.17681(15) 0.0354(7) Uani 1 1 d .
H23 H 0.5528 0.3857 0.2016 0.042 Uiso 1 1 calc R
C24 C 0.63733(16) 0.29475(16) 0.20433(13) 0.0285(6) Uani 1 1 d .
H24 H 0.6563 0.3049 0.2479 0.034 Uiso 1 1 calc R
C25 C 0.80464(15) 0.20091(15) 0.27229(12) 0.0210(5) Uani 1 1 d .
C26 C 0.84029(18) 0.28458(17) 0.26993(14) 0.0354(7) Uani 1 1 d .
H26A H 0.8693 0.2928 0.2278 0.053 Uiso 1 1 calc R
H26B H 0.8804 0.2918 0.3062 0.053 Uiso 1 1 calc R
H26C H 0.7943 0.3232 0.2743 0.053 Uiso 1 1 calc R
C27 C 0.77563(16) 0.00628(16) 0.28351(12) 0.0251(6) Uani 1 1 d .
C28 C 0.63997(17) -0.01006(17) 0.21276(13) 0.0308(6) Uani 1 1 d .
C29 C 0.56753(16) 0.10996(17) 0.26283(12) 0.0280(6) Uani 1 1 d .
C30 C 0.63060(16) 0.00591(17) 0.34626(13) 0.0297(6) Uani 1 1 d .
O1 O 0.83658(13) -0.02994(13) 0.28793(10) 0.0431(5) Uani 1 1 d .
O2 O 0.61763(15) -0.05525(13) 0.17397(10) 0.0498(6) Uani 1 1 d .
O3 O 0.50135(12) 0.13436(14) 0.25294(11) 0.0474(6) Uani 1 1 d .
O4 O 0.60517(13) -0.02977(14) 0.39053(10) 0.0491(6) Uani 1 1 d .
H1 H 0.8498(16) 0.1633(15) 0.2722(12) 0.021(6) Uiso 1 1 d .

loop_
_atom_site_aniso_label
_atom_site_aniso_U_11
_atom_site_aniso_U_22
_atom_site_aniso_U_33
_atom_site_aniso_U_23
_atom_site_aniso_U_13
_atom_site_aniso_U_12
Cr1 0.01946(19) 0.0205(2) 0.01713(18) 0.00083(17) -0.00069(17) -0.00103(16)
P1 0.0177(3) 0.0208(3) 0.0172(3) -0.0005(3) 0.0000(2) 0.0011(3)
P2 0.0198(3) 0.0203(3) 0.0169(3) 0.0013(2) -0.0002(2) 0.0016(3)
C1 0.0242(13) 0.0211(13) 0.0201(13) -0.0013(10) -0.0036(10) -0.0002(10)
C2 0.0244(13) 0.0289(15) 0.0230(13) 0.0009(11) -0.0019(11) -0.0001(11)
C3 0.0257(14) 0.0345(17) 0.0330(15) 0.0014(13) -0.0096(12) -0.0006(12)
C4 0.0409(17) 0.0278(16) 0.0267(14) 0.0021(12) -0.0145(13) -0.0038(13)
C5 0.0418(17) 0.0446(19) 0.0202(13) 0.0048(13) -0.0019(12) -0.0088(14)
C6 0.0256(14) 0.0453(18) 0.0262(14) 0.0032(13) -0.0008(11) -0.0032(13)
C7 0.0246(13) 0.0222(13) 0.0187(12) 0.0001(10) 0.0022(10) 0.0017(11)
C8 0.0320(15) 0.0298(15) 0.0306(15) -0.0062(12) 0.0018(12) 0.0018(12)
C9 0.0455(18) 0.0252(15) 0.0353(17) -0.0081(13) 0.0082(13) -0.0035(13)
C10 0.0520(19) 0.0261(16) 0.0375(17) 0.0002(13) 0.0193(15) 0.0092(14)
C11 0.0314(15) 0.0410(18) 0.0418(18) -0.0028(15) 0.0098(13) 0.0112(14)
C12 0.0267(14) 0.0320(16) 0.0287(14) -0.0028(12) 0.0032(12) 0.0017(12)
C13 0.0209(13) 0.0294(15) 0.0170(12) -0.0006(11) 0.0005(10) 0.0008(11)
C14 0.0411(16) 0.0332(16) 0.0242(14) 0.0017(12) 0.0063(12) 0.0075(13)
C15 0.059(2) 0.044(2) 0.0381(17) -0.0029(15) 0.0169(16) 0.0203(17)
C16 0.0432(18) 0.066(2) 0.0291(16) -0.0017(16) 0.0170(14) 0.0087(17)
C17 0.0368(16) 0.054(2) 0.0289(16) 0.0055(14) 0.0103(13) -0.0099(15)
C18 0.0359(15) 0.0329(16) 0.0292(15) 0.0012(13) 0.0067(12) -0.0032(13)
C19 0.0214(12) 0.0229(13) 0.0232(13) 0.0054(10) -0.0005(11) -0.0010(11)
C20 0.0363(15) 0.0294(15) 0.0257(14) -0.0036(12) -0.0067(12) 0.0077(12)
C21 0.0429(17) 0.0408(18) 0.0326(16) 0.0030(14) -0.0191(14) 0.0023(14)
C22 0.0323(15) 0.0342(17) 0.0490(19) 0.0117(15) -0.0138(14) 0.0070(13)
C23 0.0386(16) 0.0267(16) 0.0409(17) 0.0016(13) -0.0020(14) 0.0110(13)
C24 0.0316(14) 0.0285(15) 0.0254(14) 0.0036(12) -0.0031(11) 0.0051(12)
C25 0.0186(11) 0.0248(13) 0.0196(12) 0.0000(11) 0.0005(10) 0.0000(10)
C26 0.0375(16) 0.0337(16) 0.0350(16) -0.0012(13) -0.0013(13) -0.0088(13)
C27 0.0325(14) 0.0239(14) 0.0190(13) 0.0025(11) -0.0004(11) 0.0018(12)
C28 0.0370(15) 0.0292(16) 0.0263(15) 0.0013(12) -0.0020(12) -0.0032(12)
C29 0.0254(14) 0.0324(16) 0.0262(15) -0.0009(12) -0.0035(11) -0.0037(12)
C30 0.0291(14) 0.0315(16) 0.0285(15) -0.0004(13) -0.0030(12) -0.0048(12)
O1 0.0454(12) 0.0459(13) 0.0379(12) 0.0023(10) -0.0014(10) 0.0214(11)
O2 0.0725(16) 0.0421(13) 0.0347(12) -0.0096(11) -0.0098(11) -0.0141(12)
O3 0.0255(11) 0.0625(15) 0.0542(13) -0.0025(12) -0.0099(10) 0.0071(10)
O4 0.0471(13) 0.0604(15) 0.0397(13) 0.0217(12) 0.0064(11) -0.0135(11)

loop_
_atom_type_symbol
_atom_type_description
_atom_type_scat_dispersion_real
_atom_type_scat_dispersion_imag
_atom_type_scat_source
C C 0.0033 0.0016 'International Tables Vol C Tables 4.2.6.8 and 6.1.1.4'
H H 0.0000 0.0000 'International Tables Vol C Tables 4.2.6.8 and 6.1.1.4'
O O 0.0106 0.0060 'International Tables Vol C Tables 4.2.6.8 and 6.1.1.4'
P P 0.1023 0.0942 'International Tables Vol C Tables 4.2.6.8 and 6.1.1.4'
Cr Cr 0.3209 0.6236 'International Tables Vol C Tables 4.2.6.8 and 6.1.1.4'

loop_
_geom_angle_atom_site_label_1
_geom_angle_atom_site_label_2
_geom_angle_atom_site_label_3
_geom_angle
C28 Cr1 C30 95.04(12)
C28 Cr1 C29 85.64(12)
C30 Cr1 C29 89.73(12)
C28 Cr1 C27 88.46(12)
C30 Cr1 C27 89.55(11)
C29 Cr1 C27 173.97(12)
C28 Cr1 P2 98.97(9)
C30 Cr1 P2 165.99(9)
C29 Cr1 P2 91.54(8)
C27 Cr1 P2 90.62(8)
C28 Cr1 P1 168.27(9)
C30 Cr1 P1 95.45(9)
C29 Cr1 P1 99.64(8)
C27 Cr1 P1 86.39(8)
P2 Cr1 P1 70.58(2)
C1 P1 C7 100.17(11)
C1 P1 C25 108.57(11)
C7 P1 C25 105.95(12)
C1 P1 Cr1 118.43(8)
C7 P1 Cr1 127.49(8)
C25 P1 Cr1 94.52(8)
C19 P2 C13 102.05(11)
C19 P2 C25 110.76(12)
C13 P2 C25 104.68(11)
C19 P2 Cr1 117.07(8)
C13 P2 Cr1 126.25(9)
C25 P2 Cr1 94.73(8)
C2 C1 C6 118.5(2)
C2 C1 P1 124.8(2)
C6 C1 P1 116.71(19)
C3 C2 C1 120.3(2)
C3 C2 H2 119.8
C1 C2 H2 119.8
C4 C3 C2 120.4(3)
C4 C3 H3 119.8
C2 C3 H3 119.8
C3 C4 C5 120.1(3)
C3 C4 H4 120.0
C5 C4 H4 120.0
C6 C5 C4 119.9(3)
C6 C5 H5 120.1
C4 C5 H5 120.1
C5 C6 C1 120.8(3)
C5 C6 H6 119.6
C1 C6 H6 119.6
C8 C7 C12 118.7(2)
C8 C7 P1 120.29(19)
C12 C7 P1 121.0(2)
C9 C8 C7 120.8(3)
C9 C8 H8 119.6
C7 C8 H8 119.6
C10 C9 C8 119.7(3)
C10 C9 H9 120.1
C8 C9 H9 120.1
C9 C10 C11 120.2(3)
C9 C10 H10 119.9
C11 C10 H10 119.9
C10 C11 C12 120.1(3)
C10 C11 H11 119.9
C12 C11 H11 119.9
C11 C12 C7 120.4(3)
C11 C12 H12 119.8
C7 C12 H12 119.8
C14 C13 C18 118.9(2)
C14 C13 P2 119.9(2)
C18 C13 P2 121.1(2)
C13 C14 C15 120.2(3)
C13 C14 H14 119.9
C15 C14 H14 119.9
C16 C15 C14 119.8(3)
C16 C15 H15 120.1
C14 C15 H15 120.1
C17 C16 C15 120.7(3)
C17 C16 H16 119.6
C15 C16 H16 119.6
C16 C17 C18 120.0(3)
C16 C17 H17 120.0
C18 C17 H17 120.0
C17 C18 C13 120.3(3)
C17 C18 H18 119.8
C13 C18 H18 119.8
C24 C19 C20 118.6(2)
C24 C19 P2 122.89(19)
C20 C19 P2 117.9(2)
C21 C20 C19 120.4(3)
C21 C20 H20 119.8
C19 C20 H20 119.8
C22 C21 C20 120.4(3)
C22 C21 H21 119.8
C20 C21 H21 119.8
C21 C22 C23 119.9(3)
C21 C22 H22 120.1
C23 C22 H22 120.1
C22 C23 C24 120.0(3)
C22 C23 H23 120.0
C24 C23 H23 120.0
C19 C24 C23 120.8(3)
C19 C24 H24 119.6
C23 C24 H24 119.6
C26 C25 P2 123.94(19)
C26 C25 P1 123.98(19)
P2 C25 P1 94.62(11)
C26 C25 H1 109.5(15)
P2 C25 H1 99.0(14)
P1 C25 H1 101.3(15)
C25 C26 H26A 109.5
C25 C26 H26B 109.5
H26A C26 H26B 109.5
C25 C26 H26C 109.5
H26A C26 H26C 109.5
H26B C26 H26C 109.5
O1 C27 Cr1 178.2(2)
O2 C28 Cr1 178.8(3)
O3 C29 Cr1 175.6(3)
O4 C30 Cr1 178.8(3)

loop_
_geom_bond_atom_site_label_1
_geom_bond_atom_site_label_2
_geom_bond_distance
Cr1 C28 1.846(3)
Cr1 C30 1.850(3)
Cr1 C29 1.877(3)
Cr1 C27 1.880(3)
Cr1 P2 2.3535(7)
Cr1 P1 2.3593(7)
P1 C1 1.813(2)
P1 C7 1.815(3)
P1 C25 1.852(2)
P2 C19 1.817(2)
P2 C13 1.819(2)
P2 C25 1.852(2)
C1 C2 1.386(3)
C1 C6 1.392(4)
C2 C3 1.382(3)
C2 H2 0.9500
C3 C4 1.367(4)
C3 H3 0.9500
C4 C5 1.378(4)
C4 H4 0.9500
C5 C6 1.376(4)
C5 H5 0.9500
C6 H6 0.9500
C7 C8 1.386(4)
C7 C12 1.389(3)
C8 C9 1.380(4)
C8 H8 0.9500
C9 C10 1.376(4)
C9 H9 0.9500
C10 C11 1.376(4)
C10 H10 0.9500
C11 C12 1.377(4)
C11 H11 0.9500
C12 H12 0.9500
C13 C14 1.379(4)
C13 C18 1.391(4)
C14 C15 1.388(4)
C14 H14 0.9500
C15 C16 1.366(4)
C15 H15 0.9500
C16 C17 1.365(4)
C16 H16 0.9500
C17 C18 1.377(4)
C17 H17 0.9500
C18 H18 0.9500
C19 C24 1.385(4)
C19 C20 1.392(3)
C20 C21 1.380(4)
C20 H20 0.9500
C21 C22 1.374(4)
C21 H21 0.9500
C22 C23 1.378(4)
C22 H22 0.9500
C23 C24 1.382(4)
C23 H23 0.9500
C24 H24 0.9500
C25 C26 1.514(4)
C25 H1 0.95(2)
C26 H26A 0.9800
C26 H26B 0.9800
C26 H26C 0.9800
C27 O1 1.144(3)
C28 O2 1.149(3)
C29 O3 1.143(3)
C30 O4 1.152(3)

loop_
_geom_torsion_atom_site_label_1
_geom_torsion_atom_site_label_2
_geom_torsion_atom_site_label_3
_geom_torsion_atom_site_label_4
_geom_torsion
C28 Cr1 P1 C1 -102.3(5)
C30 Cr1 P1 C1 51.05(13)
C29 Cr1 P1 C1 141.70(12)
C27 Cr1 P1 C1 -38.15(12)
P2 Cr1 P1 C1 -130.08(10)
C28 Cr1 P1 C7 125.8(5)
C30 Cr1 P1 C7 -80.91(13)
C29 Cr1 P1 C7 9.74(13)
C27 Cr1 P1 C7 -170.10(13)
P2 Cr1 P1 C7 97.96(10)
C28 Cr1 P1 C25 11.7(5)
C30 Cr1 P1 C25 165.01(12)
C29 Cr1 P1 C25 -104.34(11)
C27 Cr1 P1 C25 75.81(11)
P2 Cr1 P1 C25 -16.12(8)
C28 Cr1 P2 C19 85.43(13)
C30 Cr1 P2 C19 -95.4(4)
C29 Cr1 P2 C19 -0.40(12)
C27 Cr1 P2 C19 173.96(12)
P1 Cr1 P2 C19 -100.09(10)
C28 Cr1 P2 C13 -46.28(13)
C30 Cr1 P2 C13 132.9(4)
C29 Cr1 P2 C13 -132.11(13)
C27 Cr1 P2 C13 42.26(13)
P1 Cr1 P2 C13 128.21(10)
C28 Cr1 P2 C25 -158.36(12)
C30 Cr1 P2 C25 20.8(4)
C29 Cr1 P2 C25 115.81(11)
C27 Cr1 P2 C25 -69.82(11)
P1 Cr1 P2 C25 16.13(8)
C7 P1 C1 C2 -118.0(2)
C25 P1 C1 C2 -7.3(3)
Cr1 P1 C1 C2 98.8(2)
C7 P1 C1 C6 63.8(2)
C25 P1 C1 C6 174.6(2)
Cr1 P1 C1 C6 -79.3(2)
C6 C1 C2 C3 0.4(4)
P1 C1 C2 C3 -177.7(2)
C1 C2 C3 C4 -0.4(4)
C2 C3 C4 C5 0.1(4)
C3 C4 C5 C6 0.2(4)
C4 C5 C6 C1 -0.2(5)
C2 C1 C6 C5 -0.1(4)
P1 C1 C6 C5 178.2(2)
C1 P1 C7 C8 44.8(2)
C25 P1 C7 C8 -68.0(2)
Cr1 P1 C7 C8 -176.83(17)
C1 P1 C7 C12 -137.1(2)
C25 P1 C7 C12 110.1(2)
Cr1 P1 C7 C12 1.3(3)
C12 C7 C8 C9 -2.4(4)
P1 C7 C8 C9 175.8(2)
C7 C8 C9 C10 0.4(4)
C8 C9 C10 C11 1.5(4)
C9 C10 C11 C12 -1.3(5)
C10 C11 C12 C7 -0.8(4)
C8 C7 C12 C11 2.6(4)
P1 C7 C12 C11 -175.6(2)
C19 P2 C13 C14 -137.9(2)
C25 P2 C13 C14 106.6(2)
Cr1 P2 C13 C14 -0.7(3)
C19 P2 C13 C18 44.2(2)
C25 P2 C13 C18 -71.3(2)
Cr1 P2 C13 C18 -178.62(17)
C18 C13 C14 C15 1.3(4)
P2 C13 C14 C15 -176.7(2)
C13 C14 C15 C16 -0.5(5)
C14 C15 C16 C17 -0.3(5)
C15 C16 C17 C18 0.3(5)
C16 C17 C18 C13 0.5(4)
C14 C13 C18 C17 -1.3(4)
P2 C13 C18 C17 176.7(2)
C13 P2 C19 C24 -144.8(2)
C25 P2 C19 C24 -33.8(2)
Cr1 P2 C19 C24 73.2(2)
C13 P2 C19 C20 44.3(2)
C25 P2 C19 C20 155.3(2)
Cr1 P2 C19 C20 -97.7(2)
C24 C19 C20 C21 -0.7(4)
P2 C19 C20 C21 170.6(2)
C19 C20 C21 C22 -0.4(4)
C20 C21 C22 C23 1.0(5)
C21 C22 C23 C24 -0.6(5)
C20 C19 C24 C23 1.1(4)
P2 C19 C24 C23 -169.7(2)
C22 C23 C24 C19 -0.5(4)
C19 P2 C25 C26 -35.1(2)
C13 P2 C25 C26 74.1(2)
Cr1 P2 C25 C26 -156.5(2)
C19 P2 C25 P1 101.75(12)
C13 P2 C25 P1 -148.98(11)
Cr1 P2 C25 P1 -19.56(10)
C1 P1 C25 C26 -81.6(2)
C7 P1 C25 C26 25.3(2)
Cr1 P1 C25 C26 156.4(2)
C1 P1 C25 P2 141.54(11)
C7 P1 C25 P2 -111.62(12)
Cr1 P1 C25 P2 19.50(10)
